data_4108341
loop_
_publ_author_name
'Edward C. Lis'
'Rebecca J. Salomon'
'Michal Sabat'
'William H. Myers'
'W. Dean Harman'

_publ_section_title
;
 Synthesis of 1-Oxadecalins from Anisole Promoted by Tungsten
;
_journal_name_full 'Journal of the American Chemical Society'
_journal_page_first 12472
_journal_page_last 12476
_journal_paper_doi 10.1021/ja803605m
_journal_volume 130
_journal_year 2008
_chemical_formula_sum 'C18 H20 N2 O2 S'
_chemical_formula_weight 328.42
_chemical_name_systematic
; 
 ? 
;
_space_group_IT_number 61
_symmetry_cell_setting orthorhombic
_symmetry_space_group_name_Hall '-P 2ac 2ab'
_symmetry_space_group_name_H-M 'P b c a'
_atom_sites_solution_hydrogens geom
_atom_sites_solution_primary direct
_atom_sites_solution_secondary difmap
_audit_creation_method SHELXL-97
_cell_angle_alpha 90.00
_cell_angle_beta 90.00
_cell_angle_gamma 90.00
_cell_formula_units_Z 8
_cell_length_a 9.6750(19)
_cell_length_b 9.4560(19)
_cell_length_c 34.564(7)
_cell_measurement_reflns_used 2465
_cell_measurement_temperature 293(2)
_cell_measurement_theta_max 24.819
_cell_measurement_theta_min 2.635
_cell_volume 3162.1(11)
_computing_cell_refinement 'Bruker SMART'
_computing_data_collection 'Bruker SMART'
_computing_data_reduction 'Bruker SHELXTL'
_computing_molecular_graphics 'Bruker SHELXTL'
_computing_publication_material 'Bruker SHELXTL'
_computing_structure_refinement 'SHELXL-97 (Sheldrick, 1997)'
_computing_structure_solution 'SHELXS-97 (Sheldrick, 1990)'
_diffrn_ambient_temperature 293(2)
_diffrn_measured_fraction_theta_full 0.997
_diffrn_measured_fraction_theta_max 0.997
_diffrn_measurement_device_type 'Bruker SMART APEX CCD diffractometer'
_diffrn_measurement_method 'phi and omega scans'
_diffrn_radiation_monochromator graphite
_diffrn_radiation_source 'fine-focus sealed tube'
_diffrn_radiation_type MoK\a
_diffrn_radiation_wavelength 0.71073
_diffrn_reflns_av_R_equivalents 0.0436
_diffrn_reflns_av_sigmaI/netI 0.0423
_diffrn_reflns_limit_h_max 13
_diffrn_reflns_limit_h_min -13
_diffrn_reflns_limit_k_max 13
_diffrn_reflns_limit_k_min -13
_diffrn_reflns_limit_l_max 49
_diffrn_reflns_limit_l_min -49
_diffrn_reflns_number 9082
_diffrn_reflns_theta_full 30.56
_diffrn_reflns_theta_max 30.56
_diffrn_reflns_theta_min 3.07
_exptl_absorpt_coefficient_mu 0.216
_exptl_absorpt_correction_T_max 0.7962
_exptl_absorpt_correction_T_min 0.6843
_exptl_absorpt_correction_type empirical
_exptl_absorpt_process_details 'Bruker SADABS'
_exptl_crystal_colour yellow
_exptl_crystal_density_diffrn 1.380
_exptl_crystal_description block
_exptl_crystal_F_000 1392
_exptl_crystal_size_max 0.34
_exptl_crystal_size_mid 0.27
_exptl_crystal_size_min 0.24
_refine_diff_density_max 1.481
_refine_diff_density_min -0.405
_refine_diff_density_rms 0.103
_refine_ls_extinction_coef none
_refine_ls_extinction_method none
_refine_ls_goodness_of_fit_ref 1.035
_refine_ls_hydrogen_treatment mixed
_refine_ls_matrix_type full
_refine_ls_number_parameters 268
_refine_ls_number_reflns 4841
_refine_ls_number_restraints 0
_refine_ls_restrained_S_all 1.035
_refine_ls_R_factor_all 0.1260
_refine_ls_R_factor_gt 0.0925
_refine_ls_shift/su_max 0.004
_refine_ls_shift/su_mean 0.000
_refine_ls_structure_factor_coef Fsqd
_refine_ls_weighting_details 'calc w=1/[\s^2^(Fo^2^)+(0.1663P)^2^+0.0000P] where P=(Fo^2^+2Fc^2^)/3'
_refine_ls_weighting_scheme calc
_refine_ls_wR_factor_gt 0.2683
_refine_ls_wR_factor_ref 0.3006
_reflns_number_gt 3288
_reflns_number_total 4841
_reflns_threshold_expression >2sigma(I)
_cod_data_source_file ja803605m_si_002.cif
_cod_data_source_block C18H20N2O2S
_cod_database_code 4108341

loop_
_symmetry_equiv_pos_as_xyz
'x, y, z'
'-x+1/2, -y, z+1/2'
'-x, y+1/2, -z+1/2'
'x+1/2, -y+1/2, -z'
'-x, -y, -z'
'x-1/2, y, -z-1/2'
'x, -y-1/2, z-1/2'
'-x-1/2, y-1/2, z'

loop_
_atom_site_label
_atom_site_type_symbol
_atom_site_fract_x
_atom_site_fract_y
_atom_site_fract_z
_atom_site_U_iso_or_equiv
_atom_site_adp_type
_atom_site_occupancy
_atom_site_symmetry_multiplicity
_atom_site_calc_flag
_atom_site_refinement_flags
S1 S 1.22939(9) 0.21692(10) 0.62908(3) 0.0380(3) Uani 1 1 d .
O1 O 1.2182(3) 0.3436(3) 0.50481(7) 0.0376(6) Uani 1 1 d .
O2 O 1.0084(3) 0.5764(3) 0.54272(8) 0.0400(6) Uani 1 1 d .
N1 N 0.7569(4) 0.3255(4) 0.61654(10) 0.0427(7) Uani 1 1 d .
N2 N 0.8083(4) 0.4402(5) 0.63607(13) 0.0613(11) Uani 1 1 d .
C1 C 1.0768(3) 0.2953(3) 0.60665(10) 0.0304(6) Uani 1 1 d .
C2 C 0.9640(4) 0.1873(3) 0.59669(10) 0.0335(7) Uani 1 1 d .
C3 C 0.8334(4) 0.2663(3) 0.58260(10) 0.0331(7) Uani 1 1 d .
C4 C 0.8593(4) 0.3823(3) 0.55353(10) 0.0344(7) Uani 1 1 d .
H4A H 0.8480 0.3424 0.5279 0.041 Uiso 1 1 calc R
H4B H 0.7879 0.4533 0.5568 0.041 Uiso 1 1 calc R
C5 C 0.9964(3) 0.4559(3) 0.55477(10) 0.0321(6) Uani 1 1 d .
C6 C 1.1205(3) 0.3745(3) 0.56980(9) 0.0317(6) Uani 1 1 d .
C7 C 1.1764(4) 0.2694(3) 0.53906(10) 0.0330(7) Uani 1 1 d .
C8 C 1.0776(4) 0.1487(4) 0.53002(11) 0.0360(7) Uani 1 1 d .
C9 C 1.0164(4) 0.0804(3) 0.56644(11) 0.0364(7) Uani 1 1 d .
C10 C 1.1677(4) 0.1609(4) 0.67465(10) 0.0351(7) Uani 1 1 d .
C11 C 1.2426(4) 0.0529(4) 0.69278(12) 0.0422(8) Uani 1 1 d .
C12 C 1.2053(5) 0.0042(5) 0.72883(13) 0.0490(10) Uani 1 1 d .
C13 C 1.0897(5) 0.0621(5) 0.74780(13) 0.0478(9) Uani 1 1 d .
C14 C 1.0153(5) 0.1673(5) 0.72994(13) 0.0447(9) Uani 1 1 d .
C15 C 1.0527(4) 0.2175(4) 0.69357(11) 0.0399(8) Uani 1 1 d .
C16 C 0.7193(4) 0.4607(4) 0.66477(10) 0.0395(8) Uani 1 1 d .
H16 H 0.7303 0.5289 0.6839 0.047 Uiso 1 1 calc R
C17 C 0.6074(7) 0.3682(5) 0.66289(15) 0.0684(15) Uani 1 1 d .
H17 H 0.5309 0.3648 0.6792 0.082 Uiso 1 1 calc R
C18 C 0.6354(6) 0.2828(5) 0.63153(17) 0.0626(13) Uani 1 1 d .
H18 H 0.5804 0.2093 0.6224 0.075 Uiso 1 1 calc R
H1 H 1.050(4) 0.355(4) 0.6236(11) 0.026(9) Uiso 1 1 d .
H1O1 H 1.121(6) 0.359(6) 0.4864(16) 0.065(15) Uiso 1 1 d .
H2 H 0.941(4) 0.137(4) 0.6207(12) 0.033(10) Uiso 1 1 d .
H3 H 0.764(4) 0.205(4) 0.5712(12) 0.030(10) Uiso 1 1 d .
H6 H 1.191(4) 0.449(4) 0.5749(12) 0.035(10) Uiso 1 1 d .
H7 H 1.260(4) 0.230(4) 0.5500(11) 0.028(9) Uiso 1 1 d .
H8A H 1.123(6) 0.087(6) 0.5159(16) 0.064(15) Uiso 1 1 d .
H8B H 0.999(5) 0.184(5) 0.5151(14) 0.046(12) Uiso 1 1 d .
H9A H 1.081(4) 0.024(4) 0.5804(12) 0.034(10) Uiso 1 1 d .
H9B H 0.936(5) 0.002(5) 0.5579(14) 0.047(12) Uiso 1 1 d .
H11 H 1.296(8) -0.008(8) 0.681(2) 0.10(2) Uiso 1 1 d .
H12 H 1.254(6) -0.074(6) 0.7398(16) 0.064(15) Uiso 1 1 d .
H13 H 1.060(8) 0.041(8) 0.772(2) 0.10(2) Uiso 1 1 d .
H14 H 0.989(12) 0.184(13) 0.738(3) 0.17(5) Uiso 1 1 d .
H15 H 0.997(4) 0.294(4) 0.6814(12) 0.034(10) Uiso 1 1 d .

loop_
_atom_site_aniso_label
_atom_site_aniso_U_11
_atom_site_aniso_U_22
_atom_site_aniso_U_33
_atom_site_aniso_U_23
_atom_site_aniso_U_13
_atom_site_aniso_U_12
S1 0.0356(5) 0.0386(5) 0.0398(5) 0.0040(3) -0.0011(3) 0.0041(3)
O1 0.0396(13) 0.0345(12) 0.0387(12) 0.0033(10) 0.0046(10) -0.0007(10)
O2 0.0448(14) 0.0265(11) 0.0488(14) 0.0039(10) -0.0035(12) -0.0015(10)
N1 0.0433(17) 0.0392(15) 0.0458(16) -0.0014(14) 0.0030(15) 0.0048(13)
N2 0.049(2) 0.064(2) 0.071(3) -0.024(2) -0.0104(19) 0.0089(19)
C1 0.0312(15) 0.0259(13) 0.0342(14) -0.0002(12) -0.0021(12) 0.0014(11)
C2 0.0347(16) 0.0241(13) 0.0416(17) 0.0021(12) 0.0011(14) -0.0008(11)
C3 0.0334(15) 0.0228(13) 0.0430(17) -0.0029(12) -0.0016(14) 0.0012(11)
C4 0.0341(15) 0.0271(14) 0.0419(16) 0.0029(13) -0.0009(14) 0.0014(12)
C5 0.0349(16) 0.0267(13) 0.0347(15) -0.0016(12) 0.0027(13) 0.0027(12)
C6 0.0325(15) 0.0271(13) 0.0356(15) 0.0002(12) 0.0001(13) -0.0004(12)
C7 0.0357(16) 0.0255(13) 0.0377(15) 0.0025(12) 0.0028(14) -0.0004(12)
C8 0.0386(17) 0.0269(14) 0.0426(17) -0.0040(13) 0.0025(15) -0.0012(13)
C9 0.0367(17) 0.0245(14) 0.0479(18) -0.0012(13) 0.0059(15) 0.0010(12)
C10 0.0373(16) 0.0307(14) 0.0371(15) -0.0018(12) -0.0039(14) -0.0047(13)
C11 0.046(2) 0.0368(17) 0.0442(18) 0.0015(15) -0.0066(17) 0.0023(15)
C12 0.050(2) 0.045(2) 0.052(2) 0.0116(18) -0.0079(19) 0.0011(18)
C13 0.053(2) 0.046(2) 0.0437(19) 0.0062(17) -0.0001(18) -0.0022(18)
C14 0.051(2) 0.0403(19) 0.043(2) -0.0001(15) 0.0010(18) -0.0024(16)
C15 0.0426(19) 0.0328(16) 0.0443(18) 0.0014(14) -0.0007(16) 0.0011(14)
C16 0.0416(18) 0.0442(19) 0.0326(15) -0.0075(14) -0.0062(14) 0.0196(15)
C17 0.088(4) 0.048(2) 0.069(3) 0.015(2) 0.030(3) 0.024(3)
C18 0.061(3) 0.038(2) 0.088(4) 0.003(2) 0.025(3) 0.0001(19)

loop_
_atom_type_symbol
_atom_type_description
_atom_type_scat_dispersion_real
_atom_type_scat_dispersion_imag
_atom_type_scat_source
C C 0.0033 0.0016 'International Tables Vol C Tables 4.2.6.8 and 6.1.1.4'
H H 0.0000 0.0000 'International Tables Vol C Tables 4.2.6.8 and 6.1.1.4'
N N 0.0061 0.0033 'International Tables Vol C Tables 4.2.6.8 and 6.1.1.4'
O O 0.0106 0.0060 'International Tables Vol C Tables 4.2.6.8 and 6.1.1.4'
S S 0.1246 0.1234 'International Tables Vol C Tables 4.2.6.8 and 6.1.1.4'

loop_
_geom_angle_atom_site_label_1
_geom_angle_atom_site_label_2
_geom_angle_atom_site_label_3
_geom_angle
C10 S1 C1 103.13(17)
C18 N1 N2 111.4(4)
C18 N1 C3 128.4(4)
N2 N1 C3 120.2(3)
C16 N2 N1 104.3(4)
C2 C1 C6 109.5(3)
C2 C1 S1 113.6(2)
C6 C1 S1 109.1(2)
C1 C2 C9 110.8(3)
C1 C2 C3 109.3(2)
C9 C2 C3 111.8(3)
N1 C3 C4 109.4(3)
N1 C3 C2 109.8(3)
C4 C3 C2 115.2(3)
C5 C4 C3 117.8(3)
O2 C5 C4 120.6(3)
O2 C5 C6 121.0(3)
C4 C5 C6 118.4(3)
C5 C6 C1 108.2(3)
C5 C6 C7 111.5(3)
C1 C6 C7 110.6(3)
O1 C7 C8 112.0(3)
O1 C7 C6 110.5(3)
C8 C7 C6 113.7(3)
C7 C8 C9 112.9(3)
C8 C9 C2 114.1(3)
C15 C10 C11 118.8(4)
C15 C10 S1 124.9(3)
C11 C10 S1 116.3(3)
C12 C11 C10 120.9(4)
C11 C12 C13 120.0(4)
C14 C13 C12 119.2(4)
C13 C14 C15 121.1(4)
C14 C15 C10 120.0(4)
N2 C16 C17 112.2(4)
C18 C17 C16 104.6(4)
N1 C18 C17 107.3(5)

loop_
_geom_bond_atom_site_label_1
_geom_bond_atom_site_label_2
_geom_bond_distance
S1 C10 1.766(4)
S1 C1 1.825(3)
O1 C7 1.434(4)
O2 C5 1.219(4)
N1 C18 1.347(6)
N1 N2 1.371(5)
N1 C3 1.495(5)
N2 C16 1.328(6)
C1 C2 1.533(4)
C1 C6 1.537(5)
C2 C9 1.540(5)
C2 C3 1.547(5)
C3 C4 1.509(5)
C4 C5 1.498(5)
C5 C6 1.518(5)
C6 C7 1.552(5)
C7 C8 1.521(5)
C8 C9 1.533(5)
C10 C15 1.397(5)
C10 C11 1.400(5)
C11 C12 1.377(6)
C12 C13 1.407(7)
C13 C14 1.374(7)
C14 C15 1.392(6)
C16 C17 1.393(7)
C17 C18 1.379(7)
